data_4031229
loop_
_publ_author_name
'Clare, P.'
'King, T.J.'
'Sowerby, D.B.'

_publ_section_title
;
 Crystal Structures of cis-2,4,6-Trichloro- and
 cis-2,4,6-Tribromo-2,4,6-trifluorocyclotri(phosphazene)
;
_journal_name_full
;
Journal of the Chemical Society. Dalton Transactions, Inorganic Chemistry 
(1972-)
;
_journal_page_first 2071
_journal_page_last 2074
_journal_volume 1974
_journal_year 1974
_chemical_formula_sum 'Cl3 F3 N3 P3'
_chemical_name_systematic 'Cl3 F3 P3 N3'
_space_group_IT_number 36
_symmetry_space_group_name_Hall 'C 2c -2'
_symmetry_space_group_name_H-M 'C m c 21'
_cell_angle_alpha 90
_cell_angle_beta 90
_cell_angle_gamma 90
_cell_formula_units_Z 4
_cell_length_a 12.575
_cell_length_b 9.654
_cell_length_c 7.751
_cell_volume 940.964
_citation_journal_id_ASTM JCDTBI
_cod_data_source_file Clare_JCDTBI_1974_1836.cif
_cod_data_source_block Cl3F3N3P3
_cod_original_cell_volume 940.9641
_cod_database_code 4031229

loop_
_symmetry_equiv_pos_as_xyz
x,y,z
-x,-y,z+1/2
-x,y,z
x,-y,z+1/2
x+1/2,y+1/2,z
-x+1/2,-y+1/2,z+1/2
-x+1/2,y+1/2,z
x+1/2,-y+1/2,z+1/2

loop_
_atom_site_label
_atom_site_type_symbol
_atom_site_fract_x
_atom_site_fract_y
_atom_site_fract_z
_atom_site_occupancy
_atom_site_U_iso_or_equiv
F1 F-1 0.1721 0.2638 0.6327 1 0.0
P1 P+4 0.1084 0.1924 0.4904 1 0.0
Cl1 Cl-1 0.2009 0.033 0.4439 1 0.0
N1 N-2 0 0.1427 0.5683 1 0.0
N2 N-2 0.1069 0.2926 0.3303 1 0.0
F2 F-1 0 0.4869 0.204 1 0.0
Cl2 Cl-1 0 0.2631 0 1 0.0
P2 P+4 0 0.3303 0.2389 1 0.0
